data_2008154
loop_
_publ_author_name
'Alayrac, Carole'
'Saint-Clair, Jean-Fran\,cois'
'Lemari\'e, Margareth'
'Metzner, Patrick'
'Averbuch-Pouchot, Marie-Th\'er\`ese'

_publ_section_title
;
 1,2:5,6-Di-<i>O</i>-isopropylidene-\a-<small>D</small>-glucofuranosyl
 (<i>S</i>)-cyclohexanesulfinate
;
_journal_issue 2
_journal_name_full 'Acta Crystallographica Section C'
_journal_page_first 262
_journal_page_last 264
_journal_paper_doi 10.1107/S0108270198012384
_journal_volume 55
_journal_year 1999
_chemical_formula_moiety 'C18 H30 O7 S'
_chemical_formula_sum 'C18 H30 O7 S'
_chemical_formula_weight 390.49
_space_group_IT_number 19
_symmetry_cell_setting orthorhombic
_symmetry_space_group_name_Hall 'P 2ac 2ab'
_symmetry_space_group_name_H-M 'P 21 21 21'
_audit_creation_method 'by teXsan v1.7'
_cell_angle_alpha 90
_cell_angle_beta 90
_cell_angle_gamma 90
_cell_formula_units_Z 4
_cell_length_a 8.792(2)
_cell_length_b 12.481(2)
_cell_length_c 18.440(4)
_cell_measurement_reflns_used 25
_cell_measurement_temperature 293
_cell_measurement_theta_max 11.9
_cell_measurement_theta_min 10.1
_cell_volume 2023.5(7)
_computing_cell_refinement 'CAD-4 Software'
_computing_data_collection 'CAD-4 Software (Enraf-Nonius, 1989)'
_computing_data_reduction 'TEXSAN (Molecular Structure Corporation, 1995)'
_computing_publication_material TEXSAN
_computing_structure_refinement TEXSAN
_computing_structure_solution 'SIR92 (Altomare et al., 1993)'
_diffrn_ambient_temperature 293
_diffrn_measurement_device 'Enraf-Nonius CAD-4'
_diffrn_measurement_method \w
_diffrn_radiation_monochromator graphite
_diffrn_radiation_source 'X-ray tube'
_diffrn_radiation_type MoK\a
_diffrn_radiation_wavelength 0.7107
_diffrn_reflns_av_sigmaI/netI 0.040
_diffrn_reflns_limit_h_max 12
_diffrn_reflns_limit_h_min 0
_diffrn_reflns_limit_k_max 17
_diffrn_reflns_limit_k_min 0
_diffrn_reflns_limit_l_max 25
_diffrn_reflns_limit_l_min 0
_diffrn_reflns_number 3346
_diffrn_reflns_reduction_process 'Lp corrections applied'
_diffrn_reflns_theta_max 29.96
_diffrn_reflns_theta_min 2.21
_diffrn_standards_decay_% -4.61
_diffrn_standards_interval_count 120
_diffrn_standards_number 2
_exptl_absorpt_coefficient_mu 0.195
_exptl_absorpt_correction_type none
_exptl_crystal_colour colourless
_exptl_crystal_density_diffrn 1.282
_exptl_crystal_density_method 'not measured'
_exptl_crystal_description 'cubic fragment from a prism'
_exptl_crystal_F_000 840
_exptl_crystal_size_max 0.40
_exptl_crystal_size_mid 0.38
_exptl_crystal_size_min 0.32
_refine_diff_density_max 0.27
_refine_diff_density_min -0.28
_refine_ls_extinction_coef 1.3E-6(1)
_refine_ls_extinction_method 'Zachariasen (1967, 1968)'
_refine_ls_goodness_of_fit_all 1.854
_refine_ls_goodness_of_fit_obs 1.854
_refine_ls_hydrogen_treatment noref
_refine_ls_matrix_type full
_refine_ls_number_constraints 0
_refine_ls_number_parameters 236
_refine_ls_number_reflns 2449
_refine_ls_number_restraints 0
_refine_ls_R_factor_all 0.040
_refine_ls_R_factor_obs 0.040
_refine_ls_shift/esd_max 0.002
_refine_ls_shift/esd_mean 0.0001
_refine_ls_structure_factor_coef F
_refine_ls_weighting_details 'w = 1/[\s^2^(Fo) + 0.00022|Fo|^2^]'
_refine_ls_weighting_scheme calc
_refine_ls_wR_factor_all 0.045
_refine_ls_wR_factor_obs 0.045
_reflns_number_observed 2449
_reflns_number_total 3346
_reflns_observed_criterion I>2\s(I)
_cod_data_source_file gs1019.cif
_cod_data_source_block global
_cod_depositor_comments
;
The following automatic conversions were performed:

'_refine_ls_weighting_scheme' value 'w = 1/[\s^2^(Fo) +
0.00022|Fo|^2^]' was changed to 'calc'. New tag
'_refine_ls_weighting_details' was created. The value of the new tag
was set to 'w = 1/[\s^2^(Fo) + 0.00022|Fo|^2^]'.

Automatic conversion script
Id: cif_fix_values 3143 2015-03-26 13:38:13Z robertas 
;
_cod_original_cell_volume 2023.5(6)
_cod_database_code 2008154

loop_
_symmetry_equiv_pos_as_xyz
'  +x,  +y,  +z'
'1/2-x,  -y,1/2+z'
'1/2+x,1/2-y,  -z'
'  -x,1/2+y,1/2-z'

loop_
_atom_site_aniso_label
_atom_site_aniso_U_11
_atom_site_aniso_U_22
_atom_site_aniso_U_33
_atom_site_aniso_U_12
_atom_site_aniso_U_13
_atom_site_aniso_U_23
S1 0.0499(2) 0.0700(3) 0.0420(2) 0.0093(3) 0.0073(2) 0.0076(2)
O1 0.1040(10) 0.0980(10) 0.0534(8) 0.0330(10) -0.0020(10) -0.0207(9)
O2 0.0406(7) 0.0536(7) 0.0441(6) -0.0019(6) -0.0025(6) 0.0080(6)
O3 0.0614(9) 0.0532(8) 0.0729(9) 0.0101(7) 0.0164(8) 0.0182(7)
O4 0.0563(9) 0.0644(9) 0.1240(10) 0.0057(9) 0.0260(10) 0.0190(10)
O5 0.0559(8) 0.0529(7) 0.0478(7) -0.0121(7) 0.0107(7) 0.0020(6)
O6 0.0638(9) 0.0436(7) 0.0752(9) -0.0129(7) -0.0295(8) 0.0130(7)
O7 0.137(2) 0.0673(9) 0.149(2) -0.0480(10) -0.0990(10) 0.0570(10)
C1 0.0395(9) 0.0500(10) 0.0480(8) 0.0040(10) 0.0031(9) 0.0033(8)
C2 0.0620(10) 0.0402(9) 0.0520(10) -0.0010(10) -0.0040(10) 0.0026(9)
C3 0.079(2) 0.0510(10) 0.0560(10) 0.0040(10) -0.0120(10) 0.0120(10)
C4 0.086(2) 0.0680(10) 0.0520(10) 0.0030(10) -0.0170(10) 0.0020(10)
C5 0.083(2) 0.0600(10) 0.0750(10) -0.0130(10) -0.0270(10) -0.0040(10)
C6 0.0630(10) 0.0395(9) 0.0700(10) -0.0040(10) -0.0070(10) 0.0066(9)
C7 0.0440(10) 0.0405(9) 0.0413(9) -0.0028(8) -0.0023(8) 0.0077(8)
C8 0.0460(10) 0.0432(9) 0.0530(10) -0.0075(9) 0.0000(10) 0.0015(9)
C9 0.0540(10) 0.0610(10) 0.0740(10) 0.0110(10) 0.0030(10) 0.0020(10)
C10 0.097(2) 0.0590(10) 0.104(2) 0.009(2) 0.019(2) -0.006(2)
C11 0.110(3) 0.133(3) 0.122(3) 0.027(2) -0.049(2) 0.006(2)
C12 0.0620(10) 0.0550(10) 0.0490(10) -0.0070(10) 0.0090(10) -0.0010(10)
C13 0.0460(10) 0.0455(9) 0.0377(8) -0.0069(9) -0.0028(8) 0.0058(8)
C14 0.0520(10) 0.0426(9) 0.0479(9) -0.0020(10) -0.0170(10) 0.0049(8)
C15 0.0550(10) 0.0390(9) 0.0540(10) 0.0000(10) -0.0070(10) 0.0054(9)
C16 0.110(2) 0.073(2) 0.192(3) 0.017(2) 0.077(2) 0.036(2)
C17 0.156(3) 0.0640(10) 0.094(2) 0.025(2) 0.007(2) -0.011(2)
C18 0.076(2) 0.0500(10) 0.0700(10) -0.0090(10) -0.0330(10) 0.0110(10)

loop_
_atom_site_label
_atom_site_fract_x
_atom_site_fract_y
_atom_site_fract_z
_atom_site_U_iso_or_equiv
_atom_site_thermal_displace_type
_atom_site_calc_flag
_atom_site_calc_attached_atom
_atom_site_refinement_flags
_atom_site_occupancy
S1 -0.04568(6) 0.26959(5) 0.61211(3) 0.05400(10) Uani d ? . 1.000
O1 -0.0415(2) 0.1651(2) 0.57652(9) 0.0851(6) Uani d ? . 1.000
O2 -0.21660(10) 0.28470(10) 0.64615(7) 0.0461(3) Uani d ? . 1.000
O3 -0.4227(2) 0.51830(10) 0.58829(9) 0.0625(4) Uani d ? . 1.000
O4 -0.6279(2) 0.47860(10) 0.65590(10) 0.0816(6) Uani d ? . 1.000
O5 -0.5464(2) 0.30190(10) 0.66283(7) 0.0522(4) Uani d ? . 1.000
O6 -0.6085(2) 0.11980(10) 0.56646(9) 0.0609(4) Uani d ? . 1.000
O7 -0.4821(3) -0.00710(10) 0.63100(10) 0.1177(7) Uani d ? . 1.000
C1 0.0464(2) 0.25310(10) 0.69870(10) 0.0459(5) Uani d ? . 1.000
C2 -0.0198(3) 0.1631(2) 0.74380(10) 0.0514(5) Uani d ? . 1.000
C3 0.0728(3) 0.1503(2) 0.81320(10) 0.0623(6) Uani d ? . 1.000
C4 0.0776(3) 0.2537(2) 0.85590(10) 0.0689(7) Uani d ? . 1.000
C5 0.1378(3) 0.3451(2) 0.81120(10) 0.0726(7) Uani d ? . 1.000
C6 0.0487(3) 0.3583(2) 0.73990(10) 0.0574(6) Uani d ? . 1.000
C7 -0.3229(2) 0.34060(10) 0.59960(10) 0.0419(5) Uani d ? . 1.000
C8 -0.3720(2) 0.4417(2) 0.63910(10) 0.0476(5) Uani d ? . 1.000
C9 -0.5660(3) 0.5576(2) 0.60930(10) 0.0633(6) Uani d ? . 1.000
C10 -0.5474(4) 0.6599(2) 0.6514(2) 0.0868(9) Uani d ? . 1.000
C11 -0.6611(4) 0.5706(3) 0.5424(2) 0.1220(10) Uani d ? . 1.000
C12 -0.5147(3) 0.4094(2) 0.68050(10) 0.0551(6) Uani d ? . 1.000
C13 -0.4723(2) 0.27970(10) 0.59466(9) 0.0430(4) Uani d ? . 1.000
C14 -0.4593(3) 0.16090(10) 0.58070(10) 0.0476(5) Uani d ? . 1.000
C15 -0.6098(3) 0.0100(2) 0.58680(10) 0.0494(5) Uani d ? . 1.000
C16 -0.7547(4) -0.0140(3) 0.6244(2) 0.1250(10) Uani d ? . 1.000
C17 -0.5898(5) -0.0581(2) 0.5214(2) 0.1040(10) Uani d ? . 1.000
C18 -0.4022(3) 0.0885(2) 0.64220(10) 0.0655(7) Uani d ? . 1.000
H1 0.1552 0.2327 0.6840 0.073 Uiso c ? . 1.000
H2 -0.1269 0.1823 0.7537 0.065 Uiso c ? . 1.000
H3 -0.0174 0.0979 0.7144 0.076 Uiso c ? . 1.000
H4 0.0192 0.0910 0.8426 0.083 Uiso c ? . 1.000
H5 0.1839 0.1284 0.7980 0.090 Uiso c ? . 1.000
H6 0.1354 0.2380 0.8970 0.081 Uiso c ? . 1.000
H7 -0.0211 0.2712 0.8746 0.077 Uiso c ? . 1.000
H8 0.2469 0.3370 0.7967 0.075 Uiso c ? . 1.000
H9 0.1274 0.4152 0.8363 0.079 Uiso c ? . 1.000
H10 0.1019 0.4137 0.7133 0.076 Uiso c ? . 1.000
H11 -0.0604 0.3821 0.7538 0.071 Uiso c ? . 1.000
H12 -0.2751 0.3555 0.5499 0.066 Uiso c ? . 1.000
H13 -0.2873 0.4737 0.6736 0.068 Uiso c ? . 1.000
H14 -0.4860 0.6604 0.6985 0.149 Uiso c ? . 1.000
H15 -0.5014 0.7110 0.6238 0.103 Uiso c ? . 1.000
H16 -0.6480 0.6947 0.6614 0.125 Uiso c ? . 1.000
H17 -0.6187 0.6233 0.5069 0.165 Uiso c ? . 1.000
H18 -0.7607 0.5932 0.5554 0.160 Uiso c ? . 1.000
H19 -0.6885 0.4942 0.5248 0.147 Uiso c ? . 1.000
H20 -0.5160 0.4059 0.7327 0.081 Uiso c ? . 1.000
H21 -0.5322 0.3124 0.5542 0.068 Uiso c ? . 1.000
H22 -0.3916 0.1479 0.5338 0.070 Uiso c ? . 1.000
H23 -0.7320 0.0344 0.6692 0.137 Uiso c ? . 1.000
H24 -0.8354 0.0176 0.6072 0.141 Uiso c ? . 1.000
H25 -0.7497 -0.0722 0.6428 0.144 Uiso c ? . 1.000
H26 -0.5450 -0.0283 0.4901 0.142 Uiso c ? . 1.000
H27 -0.6840 -0.0792 0.5103 0.152 Uiso c ? . 1.000
H28 -0.5442 -0.1228 0.5326 0.148 Uiso c ? . 1.000
H29 -0.2826 0.0726 0.6290 0.095 Uiso c ? . 1.000
H30 -0.4240 0.1212 0.6921 0.079 Uiso c ? . 1.000

loop_
_atom_type_symbol
_atom_type_scat_dispersion_real
_atom_type_scat_dispersion_imag
_atom_type_scat_source
S 0.125 0.123
;International Tables for Crystallography
(1992, Vol. C, Tables 4.2.6.8 and 6.1.1.1)
;
C 0.003 0.002
;International Tables for Crystallography
(1992, Vol. C, Tables 4.2.6.8 and 6.1.1.1)
;
O 0.011 0.006
;International Tables for Crystallography
(1992, Vol. C, Tables 4.2.6.8 and 6.1.1.1)
;
H 0.000 0.000
;International Tables for Crystallography
(1992, Vol. C, Table 6.1.1.2)
;

loop_
_geom_angle_atom_site_label_1
_geom_angle_atom_site_label_2
_geom_angle_atom_site_label_3
_geom_angle
_geom_angle_publ_flag
O1 S1 O2 107.30(10) yes
O1 S1 C1 106.56(9) yes
O2 S1 C1 94.89(8) yes
S1 O2 C7 114.80(10) yes
C8 O3 C9 109.6(2) no
C9 O4 C12 110.8(2) no
C12 O5 C13 107.10(10) no
C14 O6 C15 107.8(2) no
C15 O7 C18 111.0(2) no
S1 C1 C2 113.50(10) yes
S1 C1 C6 110.60(10) yes
C2 C1 C6 111.9(2) yes
C1 C2 C3 109.4(2) yes
C2 C3 C4 111.3(2) yes
C3 C4 C5 111.8(2) yes
C4 C5 C6 111.8(2) yes
C1 C6 C5 110.0(2) yes
O2 C7 C8 107.50(10) yes
O2 C7 C13 110.60(10) yes
C8 C7 C13 101.4(2) yes
O3 C8 C7 109.5(2) no
O3 C8 C12 104.6(2) no
C7 C8 C12 104.8(2) no
O3 C9 O4 105.6(2) no
O3 C9 C10 109.9(2) no
O3 C9 C11 108.1(2) no
O4 C9 C10 108.6(2) no
O4 C9 C11 111.1(2) no
C10 C9 C11 113.2(2) no
O4 C12 O5 112.0(2) no
O4 C12 C8 105.2(2) no
O5 C12 C8 107.4(2) no
O5 C13 C7 104.00(10) no
O5 C13 C14 111.8(2) no
C7 C13 C14 115.8(2) no
O6 C14 C13 108.3(2) no
O6 C14 C18 102.9(2) no
C13 C14 C18 118.5(2) no
O6 C15 O7 107.0(2) no
O6 C15 C16 109.0(2) no
O6 C15 C17 109.6(2) no
O7 C15 C16 112.7(2) no
O7 C15 C17 106.9(2) no
C16 C15 C17 111.5(3) no
O7 C18 C14 103.2(2) no
S1 C1 H1 102.2 no
C2 C1 H1 108.6 no
C6 C1 H1 109.5 no
C1 C2 H2 106.7 no
C1 C2 H3 107.8 no
C3 C2 H2 112.3 no
C3 C2 H3 111.5 no
H2 C2 H3 108.9 no
C2 C3 H4 105.9 no
C2 C3 H5 107.4 no
C4 C3 H4 110.5 no
C4 C3 H5 109.6 no
H4 C3 H5 112.1 no
C3 C4 H6 105.0 no
C3 C4 H7 110.9 no
C5 C4 H6 114.4 no
C5 C4 H7 110.0 no
H6 C4 H7 104.4 no
C4 C5 H8 114.0 no
C4 C5 H9 112.3 no
C6 C5 H8 105.6 no
C6 C5 H9 104.9 no
H8 C5 H9 107.5 no
C1 C6 H10 111.7 no
C1 C6 H11 111.0 no
C5 C6 H10 105.3 no
C5 C6 H11 106.9 no
H10 C6 H11 111.6 no
O2 C7 H12 110.6 no
C8 C7 H12 113.3 no
C13 C7 H12 113.0 no
O3 C8 H13 111.4 no
C7 C8 H13 113.7 no
C12 C8 H13 112.3 no
C9 C10 H14 120.1 no
C9 C10 H15 110.8 no
C9 C10 H16 111.5 no
H14 C10 H15 103.6 no
H14 C10 H16 107.9 no
H15 C10 H16 101.0 no
C9 C11 H17 113.7 no
C9 C11 H18 109.8 no
C9 C11 H19 106.8 no
H17 C11 H18 108.2 no
H17 C11 H19 119.1 no
H18 C11 H19 98.0 no
O4 C12 H20 110.2 no
O5 C12 H20 100.7 no
C8 C12 H20 121.4 no
O5 C13 H21 109.5 no
C7 C13 H21 107.2 no
C14 C13 H21 108.3 no
O6 C14 H22 108.0 no
C13 C14 H22 109.4 no
C18 C14 H22 109.2 no
C15 C16 H23 95.1 no
C15 C16 H24 116.0 no
C15 C16 H25 109.5 no
H23 C16 H24 100.4 no
H23 C16 H25 100.3 no
H24 C16 H25 127.4 no
C15 C17 H26 112.5 no
C15 C17 H27 104.1 no
C15 C17 H28 111.6 no
H26 C17 H27 115.8 no
H26 C17 H28 111.0 no
H27 C17 H28 101.2 no
O7 C18 H29 107.1 no
O7 C18 H30 112.1 no
C14 C18 H29 104.8 no
C14 C18 H30 111.6 no
H29 C18 H30 116.8 no

loop_
_geom_bond_atom_site_label_1
_geom_bond_atom_site_label_2
_geom_bond_site_symmetry_1
_geom_bond_site_symmetry_2
_geom_bond_distance
_geom_bond_publ_flag
S1 O1 . . 1.460(2) yes
S1 O2 . . 1.6400(10) yes
S1 C1 . . 1.803(2) yes
O2 C7 . . 1.448(2) yes
O3 C8 . . 1.411(3) no
O3 C9 . . 1.406(3) no
O4 C9 . . 1.417(3) no
O4 C12 . . 1.393(3) no
O5 C12 . . 1.409(2) no
O5 C13 . . 1.442(2) no
O6 C14 . . 1.433(3) no
O6 C15 . . 1.421(2) no
O7 C15 . . 1.404(3) no
O7 C18 . . 1.400(3) no
C1 C2 . . 1.513(3) yes
C1 C6 . . 1.517(3) yes
C2 C3 . . 1.525(3) yes
C3 C4 . . 1.512(3) yes
C4 C5 . . 1.504(3) yes
C5 C6 . . 1.538(3) yes
C7 C8 . . 1.519(3) yes
C7 C13 . . 1.521(3) yes
C8 C12 . . 1.523(3) no
C9 C10 . . 1.503(4) no
C9 C11 . . 1.498(4) no
C13 C14 . . 1.509(3) no
C14 C18 . . 1.534(3) no
C15 C16 . . 1.480(4) no
C15 C17 . . 1.486(4) no
C1 H1 . . 1.03 no
C2 H2 . . 0.99 no
C2 H3 . . 0.98 no
C3 H4 . . 1.03 no
C3 H5 . . 1.05 no
C4 H6 . . 0.93 no
C4 H7 . . 0.96 no
C5 H8 . . 1.00 no
C5 H9 . . 0.99 no
C6 H10 . . 0.97 no
C6 H11 . . 1.04 no
C7 H12 . . 1.03 no
C8 H13 . . 1.06 no
C10 H14 . . 1.02 no
C10 H15 . . 0.91 no
C10 H16 . . 1.00 no
C11 H17 . . 1.00 no
C11 H18 . . 0.95 no
C11 H19 . . 1.04 no
C12 H20 . . 0.96 no
C13 H21 . . 1.00 no
C14 H22 . . 1.06 no
C16 H23 . . 1.04 no
C16 H24 . . 0.87 no
C16 H25 . . 0.80 no
C17 H26 . . 0.79 no
C17 H27 . . 0.89 no
C17 H28 . . 0.93 no
C18 H29 . . 1.10 no
C18 H30 . . 1.02 no

loop_
_geom_torsion_atom_site_label_1
_geom_torsion_atom_site_label_2
_geom_torsion_atom_site_label_3
_geom_torsion_atom_site_label_4
_geom_torsion
_geom_torsion_publ_flag
S1 O2 C7 C8 -118.50(10) no
S1 O2 C7 C13 131.60(10) no
S1 C1 C2 C3 175.80(10) no
S1 C1 C6 C5 -175.9(2) no
O1 S1 O2 C7 -93.70(10) no
O1 S1 C1 C2 -53.7(2) no
O1 S1 C1 C6 179.6(2) no
O2 S1 C1 C2 56.00(10) no
O2 S1 C1 C6 -70.7(2) no
O2 C7 C8 O3 156.40(10) no
O2 C7 C8 C12 -91.9(2) no
O2 C7 C13 O5 76.1(2) no
O2 C7 C13 C14 -46.9(2) no
O3 C8 C7 C13 -87.5(2) no
O3 C8 C12 O4 -6.8(2) no
O3 C8 C12 O5 112.6(2) no
O3 C9 O4 C12 17.0(3) no
O4 C9 O3 C8 -21.5(2) no
O4 C12 O5 C13 93.1(2) no
O4 C12 C8 C7 -122.0(2) no
O5 C12 O4 C9 -122.5(2) no
O5 C12 C8 C7 -2.6(2) no
O5 C13 C7 C8 -37.6(2) no
O5 C13 C14 O6 70.0(2) no
O5 C13 C14 C18 -46.6(3) no
O6 C14 C13 C7 -171.1(2) no
O6 C14 C18 O7 27.3(2) no
O6 C15 O7 C18 2.3(3) no
O7 C15 O6 C14 16.4(2) no
O7 C18 C14 C13 146.7(2) no
C1 S1 O2 C7 157.20(10) no
C1 C2 C3 C4 57.0(3) no
C1 C6 C5 C4 -53.9(3) no
C2 C1 C6 C5 56.6(3) no
C2 C3 C4 C5 -55.8(3) no
C3 C2 C1 C6 -58.2(2) no
C3 C4 C5 C6 54.1(3) no
C7 C8 O3 C9 129.4(2) no
C7 C13 O5 C12 37.9(2) no
C7 C13 C14 C18 72.3(2) no
C8 O3 C9 C10 95.4(2) no
C8 O3 C9 C11 -140.6(2) no
C8 C7 C13 C14 -160.7(2) no
C8 C12 O4 C9 -6.2(2) no
C8 C12 O5 C13 -21.9(2) no
C9 O3 C8 C12 17.6(2) no
C10 C9 O4 C12 -100.9(2) no
C11 C9 O4 C12 134.0(2) no
C12 O5 C13 C14 163.5(2) no
C12 C8 C7 C13 24.2(2) no
C13 C14 O6 C15 -153.1(2) no
C14 O6 C15 C16 138.5(2) no
C14 O6 C15 C17 -99.1(2) no
C14 C18 O7 C15 -18.5(3) no
C15 O6 C14 C18 -26.8(2) no
C16 C15 O7 C18 -117.5(2) no
C17 C15 O7 C18 119.7(2) no

loop_
_cod_related_entry_id
_cod_related_entry_database
_cod_related_entry_code
1 ChemSpider 21183217
